data_4124205
loop_
_publ_author_name
'Bag, Pradip'
'Itkis, Mikhail E.'
'Stekovic, Dejan'
'Pal, Sushanta K.'
'Tham, Fook S.'
'Haddon, Robert C.'

_publ_section_title
;
 Band Structure Engineering by Substitutional Doping in Solid-State
 Solutions of [5-Me-PLY(O,O)]2B(1-x)Bex Radical Crystals.
;
_journal_issue 31
_journal_name_full 'Journal of the American Chemical Society'
_journal_page_first 10000
_journal_page_last 10008
_journal_paper_doi 10.1021/jacs.5b06145
_journal_volume 137
_journal_year 2015
_chemical_formula_sum 'C28 H18 B O4'
_chemical_formula_weight 429.23
_chemical_name_systematic
; 
 ? 
;
_space_group_crystal_system triclinic
_space_group_IT_number 2
_space_group_name_Hall '-P 1'
_space_group_name_H-M_alt 'P -1'
_symmetry_space_group_name_Hall '-P 1'
_symmetry_space_group_name_H-M 'P -1'
_atom_sites_solution_hydrogens geom
_audit_creation_method SHELXL-2013
_cell_angle_alpha 95.900(1)
_cell_angle_beta 99.202(1)
_cell_angle_gamma 99.786(1)
_cell_formula_units_Z 2
_cell_length_a 7.4171(6)
_cell_length_b 10.7795(9)
_cell_length_c 12.6104(10)
_cell_measurement_reflns_used 6488
_cell_measurement_temperature 100(2)
_cell_measurement_theta_max 31.32
_cell_measurement_theta_min 2.37
_cell_volume 971.98(14)
_computing_cell_refinement 'Bruker SAINT'
_computing_data_collection 'Bruker APEX2'
_computing_data_reduction 'Bruker SAINT'
_computing_molecular_graphics 'Bruker SHELXTL'
_computing_publication_material 'Bruker SHELXTL'
_computing_structure_refinement 'SHELXL-2013 (Sheldrick, 2013)'
_computing_structure_solution 'SHELXS-97 (Sheldrick 2008)'
_diffrn_ambient_temperature 100(2)
_diffrn_measured_fraction_theta_full 1.000
_diffrn_measured_fraction_theta_max 0.999
_diffrn_measurement_device_type 'Bruker APEX-II CCD'
_diffrn_measurement_method '\f and \w scans'
_diffrn_radiation_type MoK\a
_diffrn_radiation_wavelength 0.71073
_diffrn_reflns_av_R_equivalents 0.0373
_diffrn_reflns_av_unetI/netI 0.0376
_diffrn_reflns_laue_measured_fraction_full 1.000
_diffrn_reflns_laue_measured_fraction_max 0.999
_diffrn_reflns_limit_h_max 10
_diffrn_reflns_limit_h_min -10
_diffrn_reflns_limit_k_max 14
_diffrn_reflns_limit_k_min -14
_diffrn_reflns_limit_l_max 17
_diffrn_reflns_limit_l_min 0
_diffrn_reflns_number 10445
_diffrn_reflns_point_group_measured_fraction_full 1.000
_diffrn_reflns_point_group_measured_fraction_max 0.999
_diffrn_reflns_theta_full 25.242
_diffrn_reflns_theta_max 29.571
_diffrn_reflns_theta_min 1.651
_exptl_absorpt_coefficient_mu 0.097
_exptl_absorpt_correction_type multi-scan
_exptl_absorpt_process_details 'Bruker TWINABS'
_exptl_crystal_colour black
_exptl_crystal_density_diffrn 1.467
_exptl_crystal_density_meas ?
_exptl_crystal_density_method 'not measured'
_exptl_crystal_description 'prism frag'
_exptl_crystal_F_000 446
_exptl_crystal_size_max 0.489
_exptl_crystal_size_mid 0.178
_exptl_crystal_size_min 0.043
_exptl_transmission_factor_max 0.746
_exptl_transmission_factor_min 0.589
_refine_diff_density_max 0.471
_refine_diff_density_min -0.238
_refine_diff_density_rms 0.065
_refine_ls_extinction_method none
_refine_ls_goodness_of_fit_ref 1.096
_refine_ls_hydrogen_treatment constr
_refine_ls_matrix_type full
_refine_ls_number_parameters 301
_refine_ls_number_reflns 5437
_refine_ls_number_restraints 0
_refine_ls_restrained_S_all 1.096
_refine_ls_R_factor_all 0.0736
_refine_ls_R_factor_gt 0.0516
_refine_ls_shift/su_max 0.000
_refine_ls_shift/su_mean 0.000
_refine_ls_structure_factor_coef Fsqd
_refine_ls_weighting_details 'w=1/[\s^2^(Fo^2^)+(0.0785P)^2^+0.0877P] where P=(Fo^2^+2Fc^2^)/3'
_refine_ls_weighting_scheme calc
_refine_ls_wR_factor_gt 0.1317
_refine_ls_wR_factor_ref 0.1438
_reflns_Friedel_coverage 0.000
_reflns_number_gt 4045
_reflns_number_total 5437
_reflns_threshold_expression 'I > 2\s(I)'
_cod_data_source_file ja5b06145_si_001.cif
_cod_data_source_block rh274_pb5Me20Be_0m-5
_cod_depositor_comments
;
The following automatic conversions were performed:

'_exptl_crystal_density_meas' value 'not measured' was changed to '?'
- the value is perceived as not measured.

Automatic conversion script
Id: cif_fix_values 3271 2015-04-21 07:52:19Z andrius 

 Adding full bibliography for 4124204--4124206.cif.
;
_cod_database_code 4124205
_shelx_space_group_comment
; 
The symmetry employed for this shelxl refinement is uniquely defined 
by the following loop, which should always be used as a source of 
symmetry information in preference to the above space-group names. 
They are only intended as comments. 
;
_shelx_estimated_absorpt_t_min 0.954
_shelx_estimated_absorpt_t_max 0.996
_shelxl_version_number 2013-4

loop_
_space_group_symop_operation_xyz
'x, y, z'
'-x, -y, -z'

loop_
_atom_site_label
_atom_site_type_symbol
_atom_site_fract_x
_atom_site_fract_y
_atom_site_fract_z
_atom_site_U_iso_or_equiv
_atom_site_adp_type
_atom_site_occupancy
_atom_site_site_symmetry_order
_atom_site_calc_flag
_atom_site_refinement_flags_posn
_atom_site_refinement_flags_adp
B1 B 0.2726(3) 0.3239(2) 0.81173(17) 0.0230(4) Uani 1 1 d . .
O1 O 0.33550(18) 0.38082(12) 0.72053(10) 0.0246(3) Uani 1 1 d . .
C1 C 0.2562(2) 0.46854(16) 0.67450(14) 0.0206(4) Uani 1 1 d . .
C2 C 0.3289(3) 0.52278(18) 0.59055(14) 0.0239(4) Uani 1 1 d . .
H2 H 0.4350 0.4974 0.5681 0.029 Uiso 1 1 calc R U
C3 C 0.2490(3) 0.61226(18) 0.54028(15) 0.0261(4) Uani 1 1 d . .
H3 H 0.3008 0.6475 0.4833 0.031 Uiso 1 1 calc R U
C3A C 0.0904(3) 0.65342(17) 0.57142(14) 0.0230(4) Uani 1 1 d . .
C4 C 0.0027(3) 0.74435(18) 0.52130(15) 0.0263(4) Uani 1 1 d . .
H4 H 0.0493 0.7794 0.4627 0.032 Uiso 1 1 calc R U
C5 C -0.1507(3) 0.78409(18) 0.55576(15) 0.0265(4) Uani 1 1 d . .
C6 C -0.2200(3) 0.73130(17) 0.64049(15) 0.0256(4) Uani 1 1 d . .
H6 H -0.3253 0.7574 0.6633 0.031 Uiso 1 1 calc R U
C6A C -0.1385(2) 0.64019(17) 0.69355(14) 0.0222(4) Uani 1 1 d . .
C7 C -0.2035(3) 0.58664(18) 0.78216(16) 0.0265(4) Uani 1 1 d . .
H7 H -0.3092 0.6113 0.8057 0.032 Uiso 1 1 calc R U
C8 C -0.1191(3) 0.50063(18) 0.83500(16) 0.0267(4) Uani 1 1 d . .
H8 H -0.1641 0.4688 0.8953 0.032 Uiso 1 1 calc R U
C9 C 0.0344(2) 0.45974(17) 0.79937(14) 0.0218(4) Uani 1 1 d . .
C9A C 0.1017(2) 0.50870(16) 0.71000(14) 0.0196(3) Uani 1 1 d . .
C9B C 0.0182(2) 0.60082(16) 0.65860(14) 0.0203(3) Uani 1 1 d . .
O9 O 0.11733(19) 0.37736(12) 0.85030(11) 0.0270(3) Uani 1 1 d . .
C10 C -0.2381(3) 0.8842(2) 0.50285(17) 0.0367(5) Uani 1 1 d . .
H10A H -0.3683 0.8746 0.5119 0.055 Uiso 1 1 calc R U
H10B H -0.2322 0.8744 0.4254 0.055 Uiso 1 1 calc R U
H10C H -0.1705 0.9687 0.5369 0.055 Uiso 1 1 calc R U
O11 O 0.20231(18) 0.18640(12) 0.77612(10) 0.0246(3) Uani 1 1 d . .
C11 C 0.2088(2) 0.10660(16) 0.85066(14) 0.0198(3) Uani 1 1 d . .
C12 C 0.1054(2) -0.01782(17) 0.82663(15) 0.0233(4) Uani 1 1 d . .
H12 H 0.0335 -0.0469 0.7564 0.028 Uiso 1 1 calc R U
C13 C 0.1083(2) -0.09713(17) 0.90465(14) 0.0223(4) Uani 1 1 d . .
H13 H 0.0360 -0.1806 0.8873 0.027 Uiso 1 1 calc R U
C13A C 0.2156(2) -0.05938(16) 1.01080(14) 0.0197(3) Uani 1 1 d . .
C14 C 0.2175(3) -0.13776(17) 1.09304(15) 0.0223(4) Uani 1 1 d . .
H14 H 0.1436 -0.2208 1.0783 0.027 Uiso 1 1 calc R U
C15 C 0.3255(2) -0.09676(17) 1.19615(15) 0.0220(4) Uani 1 1 d . .
C16 C 0.4413(3) 0.02202(17) 1.21623(15) 0.0227(4) Uani 1 1 d . .
H16 H 0.5198 0.0481 1.2850 0.027 Uiso 1 1 calc R U
C16A C 0.4444(2) 0.10449(16) 1.13646(14) 0.0201(4) Uani 1 1 d . .
C17 C 0.5620(3) 0.22666(17) 1.15359(14) 0.0221(4) Uani 1 1 d . .
H17 H 0.6451 0.2532 1.2208 0.026 Uiso 1 1 calc R U
C18 C 0.5590(2) 0.30737(17) 1.07569(15) 0.0224(4) Uani 1 1 d . .
H18 H 0.6392 0.3882 1.0894 0.027 Uiso 1 1 calc R U
C19 C 0.4370(2) 0.26982(17) 0.97617(14) 0.0205(4) Uani 1 1 d . .
C19A C 0.3218(2) 0.14803(16) 0.95413(14) 0.0188(3) Uani 1 1 d . .
C19B C 0.3270(2) 0.06485(16) 1.03389(14) 0.0192(3) Uani 1 1 d . .
O19 O 0.43125(18) 0.34930(12) 0.90184(10) 0.0244(3) Uani 1 1 d . .
C20 C 0.3177(3) -0.18120(19) 1.28407(15) 0.0272(4) Uani 1 1 d . .
H20A H 0.3813 -0.1323 1.3538 0.041 Uiso 1 1 calc R U
H20B H 0.3791 -0.2526 1.2676 0.041 Uiso 1 1 calc R U
H20C H 0.1876 -0.2136 1.2881 0.041 Uiso 1 1 calc R U

loop_
_atom_site_aniso_label
_atom_site_aniso_U_11
_atom_site_aniso_U_22
_atom_site_aniso_U_33
_atom_site_aniso_U_23
_atom_site_aniso_U_13
_atom_site_aniso_U_12
B1 0.0238(10) 0.0210(10) 0.0260(10) 0.0048(8) 0.0067(8) 0.0060(8)
O1 0.0255(7) 0.0253(7) 0.0280(7) 0.0076(5) 0.0102(6) 0.0108(5)
C1 0.0209(9) 0.0177(8) 0.0228(8) 0.0009(7) 0.0028(7) 0.0043(7)
C2 0.0230(9) 0.0264(10) 0.0245(8) 0.0034(7) 0.0078(7) 0.0077(7)
C3 0.0281(10) 0.0292(10) 0.0235(9) 0.0047(8) 0.0103(8) 0.0064(8)
C3A 0.0258(9) 0.0215(9) 0.0215(9) 0.0017(7) 0.0031(7) 0.0055(7)
C4 0.0318(10) 0.0250(9) 0.0236(9) 0.0046(7) 0.0049(7) 0.0085(8)
C5 0.0302(10) 0.0231(9) 0.0241(9) -0.0013(7) -0.0026(7) 0.0087(8)
C6 0.0236(9) 0.0236(9) 0.0290(9) -0.0027(8) 0.0032(7) 0.0079(8)
C6A 0.0225(9) 0.0198(8) 0.0231(8) -0.0023(7) 0.0032(7) 0.0047(7)
C7 0.0222(9) 0.0248(9) 0.0339(10) -0.0004(8) 0.0104(8) 0.0064(7)
C8 0.0256(10) 0.0253(10) 0.0316(10) 0.0041(8) 0.0113(8) 0.0058(7)
C9 0.0211(8) 0.0194(8) 0.0241(9) 0.0016(7) 0.0038(7) 0.0024(7)
C9A 0.0198(8) 0.0172(8) 0.0213(8) 0.0012(6) 0.0041(7) 0.0025(6)
C9B 0.0199(8) 0.0192(8) 0.0199(8) -0.0019(7) 0.0016(6) 0.0031(7)
O9 0.0304(7) 0.0267(7) 0.0298(7) 0.0107(6) 0.0133(6) 0.0105(6)
C10 0.0436(13) 0.0354(12) 0.0349(11) 0.0083(9) 0.0024(10) 0.0201(10)
O11 0.0270(7) 0.0233(7) 0.0231(6) 0.0044(5) 0.0017(5) 0.0059(5)
C11 0.0187(8) 0.0186(8) 0.0241(9) 0.0032(7) 0.0053(7) 0.0075(7)
C12 0.0214(9) 0.0213(9) 0.0249(9) -0.0023(7) 0.0007(7) 0.0044(7)
C13 0.0186(8) 0.0207(9) 0.0263(9) -0.0005(7) 0.0026(7) 0.0035(7)
C13A 0.0173(8) 0.0174(8) 0.0247(8) 0.0001(7) 0.0053(6) 0.0043(6)
C14 0.0209(9) 0.0193(9) 0.0284(9) 0.0044(7) 0.0085(7) 0.0038(7)
C15 0.0200(8) 0.0224(9) 0.0260(9) 0.0039(7) 0.0062(7) 0.0081(7)
C16 0.0233(9) 0.0243(9) 0.0220(8) 0.0021(7) 0.0050(7) 0.0084(7)
C16A 0.0186(8) 0.0191(8) 0.0220(8) -0.0022(7) 0.0038(6) 0.0054(7)
C17 0.0210(8) 0.0195(9) 0.0235(8) -0.0039(7) 0.0020(7) 0.0040(7)
C18 0.0207(8) 0.0176(8) 0.0279(9) -0.0025(7) 0.0060(7) 0.0028(7)
C19 0.0197(8) 0.0187(8) 0.0249(9) 0.0036(7) 0.0067(7) 0.0057(7)
C19A 0.0169(8) 0.0158(8) 0.0237(8) -0.0004(6) 0.0038(6) 0.0045(6)
C19B 0.0159(8) 0.0194(8) 0.0224(8) 0.0002(7) 0.0045(7) 0.0044(7)
O19 0.0271(7) 0.0182(6) 0.0267(6) 0.0030(5) 0.0033(5) 0.0027(5)
C20 0.0289(10) 0.0265(10) 0.0276(9) 0.0079(8) 0.0066(8) 0.0058(8)

loop_
_atom_type_symbol
_atom_type_description
_atom_type_scat_dispersion_real
_atom_type_scat_dispersion_imag
_atom_type_scat_source
C C 0.0033 0.0016 'International Tables Vol C Tables 4.2.6.8 and 6.1.1.4'
H H 0.0000 0.0000 'International Tables Vol C Tables 4.2.6.8 and 6.1.1.4'
B B 0.0013 0.0007 'International Tables Vol C Tables 4.2.6.8 and 6.1.1.4'
O O 0.0106 0.0060 'International Tables Vol C Tables 4.2.6.8 and 6.1.1.4'

loop_
_geom_angle_atom_site_label_1
_geom_angle_atom_site_label_2
_geom_angle_atom_site_label_3
_geom_angle
O1 B1 O19 107.42(15)
O1 B1 O11 108.13(15)
O19 B1 O11 112.89(15)
O1 B1 O9 113.66(15)
O19 B1 O9 107.75(15)
O11 B1 O9 107.11(15)
C1 O1 B1 122.47(14)
O1 C1 C2 119.28(15)
O1 C1 C9A 121.06(15)
C2 C1 C9A 119.66(16)
C3 C2 C1 120.80(16)
C3 C2 H2 119.6
C1 C2 H2 119.6
C2 C3 C3A 121.56(17)
C2 C3 H3 119.2
C3A C3 H3 119.2
C4 C3A C3 123.44(17)
C4 C3A C9B 118.60(16)
C3 C3A C9B 117.95(16)
C5 C4 C3A 121.66(17)
C5 C4 H4 119.2
C3A C4 H4 119.2
C6 C5 C4 119.00(17)
C6 C5 C10 120.48(18)
C4 C5 C10 120.52(18)
C5 C6 C6A 121.90(17)
C5 C6 H6 119.0
C6A C6 H6 119.1
C6 C6A C9B 118.81(16)
C6 C6A C7 123.22(16)
C9B C6A C7 117.95(16)
C8 C7 C6A 122.47(16)
C8 C7 H7 118.8
C6A C7 H7 118.8
C7 C8 C9 119.71(17)
C7 C8 H8 120.1
C9 C8 H8 120.1
O9 C9 C8 120.10(16)
O9 C9 C9A 120.11(15)
C8 C9 C9A 119.78(16)
C1 C9A C9B 119.95(15)
C1 C9A C9 119.93(16)
C9B C9A C9 120.09(15)
C9A C9B C6A 119.93(16)
C9A C9B C3A 120.04(16)
C6A C9B C3A 120.02(16)
C9 O9 B1 122.49(14)
C5 C10 H10A 109.5
C5 C10 H10B 109.5
H10A C10 H10B 109.5
C5 C10 H10C 109.5
H10A C10 H10C 109.5
H10B C10 H10C 109.5
C11 O11 B1 118.57(14)
O11 C11 C12 120.40(16)
O11 C11 C19A 119.65(15)
C12 C11 C19A 119.96(16)
C13 C12 C11 119.84(17)
C13 C12 H12 120.1
C11 C12 H12 120.1
C12 C13 C13A 122.52(17)
C12 C13 H13 118.7
C13A C13 H13 118.7
C14 C13A C13 123.65(16)
C14 C13A C19B 118.63(16)
C13 C13A C19B 117.73(16)
C15 C14 C13A 121.68(17)
C15 C14 H14 119.2
C13A C14 H14 119.2
C16 C15 C14 119.28(16)
C16 C15 C20 120.43(17)
C14 C15 C20 120.29(16)
C15 C16 C16A 121.21(17)
C15 C16 H16 119.4
C16A C16 H16 119.4
C16 C16A C19B 119.11(16)
C16 C16A C17 122.94(16)
C19B C16A C17 117.95(16)
C18 C17 C16A 122.02(17)
C18 C17 H17 119.0
C16A C17 H17 119.0
C17 C18 C19 119.74(16)
C17 C18 H18 120.1
C19 C18 H18 120.1
O19 C19 C18 119.62(16)
O19 C19 C19A 120.07(16)
C18 C19 C19A 120.31(16)
C19 C19A C19B 119.73(16)
C19 C19A C11 120.23(16)
C19B C19A C11 119.95(15)
C19A C19B C16A 120.15(15)
C19A C19B C13A 119.92(16)
C16A C19B C13A 119.92(16)
C19 O19 B1 118.69(15)
C15 C20 H20A 109.5
C15 C20 H20B 109.5
H20A C20 H20B 109.5
C15 C20 H20C 109.5
H20A C20 H20C 109.5
H20B C20 H20C 109.5

loop_
_geom_bond_atom_site_label_1
_geom_bond_atom_site_label_2
_geom_bond_distance
B1 O1 1.462(2)
B1 O19 1.466(3)
B1 O11 1.481(2)
B1 O9 1.498(2)
O1 C1 1.330(2)
C1 C2 1.399(2)
C1 C9A 1.412(2)
C2 C3 1.372(3)
C2 H2 0.9500
C3 C3A 1.423(3)
C3 H3 0.9500
C3A C4 1.413(3)
C3A C9B 1.425(2)
C4 C5 1.398(3)
C4 H4 0.9500
C5 C6 1.390(3)
C5 C10 1.509(3)
C6 C6A 1.409(3)
C6 H6 0.9500
C6A C9B 1.421(2)
C6A C7 1.423(3)
C7 C8 1.373(3)
C7 H7 0.9500
C8 C9 1.409(2)
C8 H8 0.9500
C9 O9 1.325(2)
C9 C9A 1.418(2)
C9A C9B 1.415(2)
C10 H10A 0.9800
C10 H10B 0.9800
C10 H10C 0.9800
O11 C11 1.338(2)
C11 C12 1.404(2)
C11 C19A 1.417(2)
C12 C13 1.368(3)
C12 H12 0.9500
C13 C13A 1.424(2)
C13 H13 0.9500
C13A C14 1.403(2)
C13A C19B 1.424(2)
C14 C15 1.398(3)
C14 H14 0.9500
C15 C16 1.390(3)
C15 C20 1.507(3)
C16 C16A 1.410(2)
C16 H16 0.9500
C16A C19B 1.419(2)
C16A C17 1.426(2)
C17 C18 1.378(3)
C17 H17 0.9500
C18 C19 1.402(2)
C18 H18 0.9500
C19 O19 1.334(2)
C19 C19A 1.414(2)
C19A C19B 1.415(2)
C20 H20A 0.9800
C20 H20B 0.9800
C20 H20C 0.9800

loop_
_geom_torsion_atom_site_label_1
_geom_torsion_atom_site_label_2
_geom_torsion_atom_site_label_3
_geom_torsion_atom_site_label_4
_geom_torsion
O19 B1 O1 C1 -121.42(17)
O11 B1 O1 C1 116.46(17)
O9 B1 O1 C1 -2.3(3)
B1 O1 C1 C2 177.27(17)
B1 O1 C1 C9A -1.9(3)
O1 C1 C2 C3 179.11(18)
C9A C1 C2 C3 -1.7(3)
C1 C2 C3 C3A 0.2(3)
C2 C3 C3A C4 -179.42(19)
C2 C3 C3A C9B 1.3(3)
C3 C3A C4 C5 -178.72(19)
C9B C3A C4 C5 0.5(3)
C3A C4 C5 C6 -0.9(3)
C3A C4 C5 C10 178.20(19)
C4 C5 C6 C6A 0.9(3)
C10 C5 C6 C6A -178.26(18)
C5 C6 C6A C9B -0.4(3)
C5 C6 C6A C7 178.47(18)
C6 C6A C7 C8 -178.07(19)
C9B C6A C7 C8 0.8(3)
C6A C7 C8 C9 -1.9(3)
C7 C8 C9 O9 179.58(18)
C7 C8 C9 C9A 0.7(3)
O1 C1 C9A C9B -179.07(16)
C2 C1 C9A C9B 1.8(3)
O1 C1 C9A C9 3.0(3)
C2 C1 C9A C9 -176.18(17)
O9 C9 C9A C1 0.7(3)
C8 C9 C9A C1 179.62(17)
O9 C9 C9A C9B -177.25(16)
C8 C9 C9A C9B 1.7(3)
C1 C9A C9B C6A 179.30(17)
C9 C9A C9B C6A -2.7(3)
C1 C9A C9B C3A -0.3(3)
C9 C9A C9B C3A 177.66(17)
C6 C6A C9B C9A -179.52(17)
C7 C6A C9B C9A 1.5(3)
C6 C6A C9B C3A 0.1(3)
C7 C6A C9B C3A -178.90(17)
C4 C3A C9B C9A 179.47(17)
C3 C3A C9B C9A -1.2(3)
C4 C3A C9B C6A -0.1(3)
C3 C3A C9B C6A 179.18(17)
C8 C9 O9 B1 175.79(18)
C9A C9 O9 B1 -5.3(3)
O1 B1 O9 C9 6.0(3)
O19 B1 O9 C9 124.94(17)
O11 B1 O9 C9 -113.34(18)
O1 B1 O11 C11 152.96(15)
O19 B1 O11 C11 34.3(2)
O9 B1 O11 C11 -84.18(18)
B1 O11 C11 C12 164.64(15)
B1 O11 C11 C19A -15.7(2)
O11 C11 C12 C13 -177.81(16)
C19A C11 C12 C13 2.5(3)
C11 C12 C13 C13A -0.9(3)
C12 C13 C13A C14 178.40(17)
C12 C13 C13A C19B -1.8(2)
C13 C13A C14 C15 179.84(16)
C19B C13A C14 C15 0.0(3)
C13A C14 C15 C16 -3.4(3)
C13A C14 C15 C20 177.26(17)
C14 C15 C16 C16A 3.5(3)
C20 C15 C16 C16A -177.24(16)
C15 C16 C16A C19B -0.1(2)
C15 C16 C16A C17 -179.59(16)
C16 C16A C17 C18 -178.02(17)
C19B C16A C17 C18 2.5(3)
C16A C17 C18 C19 0.2(3)
C17 C18 C19 O19 178.47(16)
C17 C18 C19 C19A -2.1(2)
O19 C19 C19A C19B -179.23(15)
C18 C19 C19A C19B 1.4(2)
O19 C19 C19A C11 4.2(2)
C18 C19 C19A C11 -175.26(15)
O11 C11 C19A C19 -4.4(2)
C12 C11 C19A C19 175.24(16)
O11 C11 C19A C19B 178.97(15)
C12 C11 C19A C19B -1.4(2)
C19 C19A C19B C16A 1.3(2)
C11 C19A C19B C16A 177.97(15)
C19 C19A C19B C13A -178.01(15)
C11 C19A C19B C13A -1.4(2)
C16 C16A C19B C19A 177.29(16)
C17 C16A C19B C19A -3.2(2)
C16 C16A C19B C13A -3.4(2)
C17 C16A C19B C13A 176.17(15)
C14 C13A C19B C19A -177.27(16)
C13 C13A C19B C19A 2.9(2)
C14 C13A C19B C16A 3.4(2)
C13 C13A C19B C16A -176.45(15)
C18 C19 O19 B1 -164.13(15)
C19A C19 O19 B1 16.5(2)
O1 B1 O19 C19 -153.71(14)
O11 B1 O19 C19 -34.6(2)
O9 B1 O19 C19 83.47(18)
